data_4035773
loop_
_publ_author_name
'Samanta, Sadhanendu'
'Hajra, Alakananda'

_publ_section_title
;
 Divergent Synthesis of Allenylsulfonamide and Enaminonesulfonamide via
 In(III)-Catalyzed Couplings of Propargylamine and
 N-Fluorobenzenesulfonimide.
;
_journal_issue 21
_journal_name_full 'The Journal of organic chemistry'
_journal_page_first 13157
_journal_page_last 13165
_journal_paper_doi 10.1021/acs.joc.8b01882
_journal_volume 83
_journal_year 2018
_chemical_formula_moiety 'C28 H23 N O4 S2'
_chemical_formula_sum 'C28 H23 N O4 S2'
_chemical_formula_weight 501.59
_chemical_name_common vbchem288_a
_space_group_crystal_system triclinic
_space_group_IT_number 2
_space_group_name_Hall '-P 1'
_space_group_name_H-M_alt 'P -1'
_atom_sites_solution_hydrogens geom
_audit_creation_method SHELXL-2014/7
_cell_angle_alpha 104.505(8)
_cell_angle_beta 90.034(9)
_cell_angle_gamma 90.131(8)
_cell_formula_units_Z 4
_cell_length_a 8.993(7)
_cell_length_b 15.405(12)
_cell_length_c 19.491(15)
_cell_measurement_reflns_used 7081
_cell_measurement_temperature 296(2)
_cell_measurement_theta_max 28.126
_cell_measurement_theta_min 2.159
_cell_volume 2614(4)
_computing_structure_refinement 'SHELXL-2014/7 (Sheldrick, 2014)'
_diffrn_ambient_temperature 296(2)
_diffrn_measured_fraction_theta_full 0.959
_diffrn_measured_fraction_theta_max 0.853
_diffrn_measurement_device_type 'CCD area detector'
_diffrn_measurement_method 'phi and omega scans'
_diffrn_radiation_type MoK\a
_diffrn_radiation_wavelength 0.71073
_diffrn_reflns_av_R_equivalents 0.0715
_diffrn_reflns_av_unetI/netI 0.0740
_diffrn_reflns_Laue_measured_fraction_full 0.959
_diffrn_reflns_Laue_measured_fraction_max 0.853
_diffrn_reflns_limit_h_max 11
_diffrn_reflns_limit_h_min -11
_diffrn_reflns_limit_k_max 19
_diffrn_reflns_limit_k_min -20
_diffrn_reflns_limit_l_max 25
_diffrn_reflns_limit_l_min -25
_diffrn_reflns_number 47386
_diffrn_reflns_point_group_measured_fraction_full 0.959
_diffrn_reflns_point_group_measured_fraction_max 0.853
_diffrn_reflns_theta_full 25.242
_diffrn_reflns_theta_max 28.126
_diffrn_reflns_theta_min 2.159
_diffrn_source 'fine-focus sealed tube'
_exptl_absorpt_coefficient_mu 0.237
_exptl_crystal_colour colourless
_exptl_crystal_density_diffrn 1.275
_exptl_crystal_description rectangular
_exptl_crystal_F_000 1048
_exptl_crystal_size_max 0.36
_exptl_crystal_size_mid 0.28
_exptl_crystal_size_min 0.20
_refine_diff_density_max 0.527
_refine_diff_density_min -0.892
_refine_diff_density_rms 0.201
_refine_ls_extinction_method none
_refine_ls_goodness_of_fit_ref 1.428
_refine_ls_hydrogen_treatment constr
_refine_ls_matrix_type full
_refine_ls_number_parameters 633
_refine_ls_number_reflns 12778
_refine_ls_number_restraints 0
_refine_ls_restrained_S_all 1.428
_refine_ls_R_factor_all 0.1360
_refine_ls_R_factor_gt 0.0898
_refine_ls_shift/su_max 0.000
_refine_ls_shift/su_mean 0.000
_refine_ls_structure_factor_coef Fsqd
_refine_ls_weighting_details 'w=1/[\s^2^(Fo^2^)+(0.1000P)^2^+0.9423P] where P=(Fo^2^+2Fc^2^)/3'
_refine_ls_weighting_scheme calc
_refine_ls_wR_factor_gt 0.2277
_refine_ls_wR_factor_ref 0.2557
_reflns_Friedel_coverage 0.000
_reflns_number_gt 7081
_reflns_number_total 12778
_reflns_threshold_expression 'I > 2\s(I)'
_cod_data_source_file jo8b01882_si_002.cif
_cod_data_source_block vbchem288_a
_cod_database_code 4035773
_shelx_shelxl_version_number 2014/7
_shelx_space_group_comment
;
The symmetry employed for this shelxl refinement is uniquely defined
by the following loop, which should always be used as a source of
symmetry information in preference to the above space-group names.
They are only intended as comments.
;

loop_
_space_group_symop_operation_xyz
'x, y, z'
'-x, -y, -z'

loop_
_atom_site_label
_atom_site_type_symbol
_atom_site_fract_x
_atom_site_fract_y
_atom_site_fract_z
_atom_site_U_iso_or_equiv
_atom_site_adp_type
_atom_site_occupancy
_atom_site_site_symmetry_order
_atom_site_calc_flag
_atom_site_refinement_flags_posn
_atom_site_refinement_flags_adp
S2 S 0.94296(13) 0.81200(7) -0.10029(5) 0.0358(3) Uani 1 1 d . .
S3 S 0.44292(13) 0.68806(7) 0.60030(5) 0.0358(3) Uani 1 1 d . .
S1 S 1.00259(12) 0.65817(7) -0.03644(6) 0.0359(3) Uani 1 1 d . .
S4 S 0.50254(12) 0.84176(7) 0.53639(6) 0.0364(3) Uani 1 1 d . .
O4 O 0.8480(4) 0.8897(2) -0.07943(16) 0.0435(8) Uani 1 1 d . .
O5 O 0.3477(4) 0.6101(2) 0.57957(16) 0.0436(8) Uani 1 1 d . .
O3 O 0.9121(4) 0.7445(2) -0.16493(15) 0.0535(9) Uani 1 1 d . .
O6 O 0.4120(4) 0.7559(2) 0.66494(15) 0.0534(9) Uani 1 1 d . .
O8 O 0.6248(3) 0.8516(2) 0.58556(19) 0.0535(9) Uani 1 1 d . .
O2 O 1.0254(4) 0.6553(2) 0.03612(17) 0.0542(9) Uani 1 1 d . .
O1 O 1.1250(4) 0.6485(2) -0.08557(19) 0.0533(9) Uani 1 1 d . .
O7 O 0.5253(4) 0.8445(2) 0.46373(17) 0.0541(9) Uani 1 1 d . .
N1 N 0.9310(4) 0.7622(2) -0.03122(16) 0.0300(8) Uani 1 1 d . .
N2 N 0.4314(4) 0.7379(2) 0.53134(16) 0.0298(8) Uani 1 1 d . .
C39 C 0.6926(4) 0.7994(3) 0.0408(2) 0.0305(9) Uani 1 1 d . .
C7 C 0.5947(5) 0.6054(3) 0.3029(2) 0.0329(10) Uani 1 1 d . .
C9 C 0.4413(5) 0.6365(3) 0.4149(2) 0.0330(10) Uani 1 1 d . .
C11 C 0.1924(5) 0.7005(3) 0.4594(2) 0.0310(9) Uani 1 1 d . .
C35 C 1.0943(5) 0.8944(3) 0.1970(2) 0.0321(10) Uani 1 1 d . .
C38 C 0.8573(5) 0.8118(3) 0.03501(19) 0.0289(9) Uani 1 1 d . .
C37 C 0.9412(5) 0.8640(3) 0.0852(2) 0.0332(10) Uani 1 1 d . .
C36 C 1.0178(5) 0.9191(3) 0.1360(2) 0.0361(10) Uani 1 1 d . .
H36 H 1.0249 0.9785 0.1338 0.043 Uiso 1 1 calc R U
C8 C 0.5180(5) 0.5811(3) 0.3638(2) 0.0371(10) Uani 1 1 d . .
H8 H 0.5246 0.5217 0.3662 0.045 Uiso 1 1 calc R U
C10 C 0.3576(4) 0.6880(3) 0.46486(19) 0.0284(9) Uani 1 1 d . .
C50 C 1.1807(5) 0.9222(3) -0.0490(2) 0.0394(11) Uani 1 1 d . .
H50 H 1.1192 0.9481 -0.0111 0.047 Uiso 1 1 calc R U
C16 C 0.1071(5) 0.7486(3) 0.5162(2) 0.0417(11) Uani 1 1 d . .
H16 H 0.1526 0.7738 0.5595 0.050 Uiso 1 1 calc R U
C40 C 0.6066(5) 0.7511(3) -0.0163(2) 0.0409(11) Uani 1 1 d . .
H40 H 0.6518 0.7259 -0.0596 0.049 Uiso 1 1 calc R U
C44 C 0.6199(5) 0.8371(4) 0.1053(2) 0.0496(13) Uani 1 1 d . .
H44 H 0.6745 0.8696 0.1438 0.059 Uiso 1 1 calc R U
C45 C 1.1302(5) 0.8488(3) -0.1029(2) 0.0356(10) Uani 1 1 d . .
C51 C 0.8650(5) 0.5772(3) -0.0735(2) 0.0391(11) Uani 1 1 d . .
C17 C 0.6301(5) 0.6509(3) 0.6028(2) 0.0349(10) Uani 1 1 d . .
C15 C -0.0466(6) 0.7594(4) 0.5086(3) 0.0526(13) Uani 1 1 d . .
H15 H -0.1023 0.7915 0.5468 0.063 Uiso 1 1 calc R U
C6 C 0.6018(6) 0.6948(3) 0.3003(2) 0.0459(12) Uani 1 1 d . .
H6 H 0.5566 0.7388 0.3356 0.055 Uiso 1 1 calc R U
C41 C 0.4533(5) 0.7405(4) -0.0086(3) 0.0532(14) Uani 1 1 d . .
H41 H 0.3975 0.7084 -0.0468 0.064 Uiso 1 1 calc R U
C30 C 1.1641(6) 0.9614(3) 0.2510(2) 0.0490(13) Uani 1 1 d . .
C18 C 0.6813(5) 0.5779(3) 0.5488(2) 0.0395(11) Uani 1 1 d . .
H18 H 0.6201 0.5523 0.5106 0.047 Uiso 1 1 calc R U
C49 C 1.3231(6) 0.9553(3) -0.0532(3) 0.0492(13) Uani 1 1 d . .
H49 H 1.3574 1.0038 -0.0180 0.059 Uiso 1 1 calc R U
C12 C 0.1199(6) 0.6628(4) 0.3946(2) 0.0506(13) Uani 1 1 d . .
H12 H 0.1746 0.6304 0.3563 0.061 Uiso 1 1 calc R U
C34 C 1.1018(5) 0.8051(3) 0.2000(2) 0.0449(12) Uani 1 1 d . .
H34 H 1.0570 0.7608 0.1647 0.054 Uiso 1 1 calc R U
C2 C 0.6643(6) 0.5386(3) 0.2490(2) 0.0491(13) Uani 1 1 d . .
C46 C 1.2229(6) 0.8097(4) -0.1603(3) 0.0549(14) Uani 1 1 d . .
H46 H 1.1893 0.7614 -0.1959 0.066 Uiso 1 1 calc R U
C19 C 0.8233(6) 0.5444(3) 0.5529(3) 0.0490(13) Uani 1 1 d . .
H19 H 0.8572 0.4959 0.5177 0.059 Uiso 1 1 calc R U
C23 C 0.3655(5) 0.9229(3) 0.5736(2) 0.0407(11) Uani 1 1 d . .
C31 C 1.2376(6) 0.9351(4) 0.3060(2) 0.0575(15) Uani 1 1 d . .
H31 H 1.2830 0.9785 0.3418 0.069 Uiso 1 1 calc R U
C42 C 0.3848(6) 0.7774(4) 0.0553(3) 0.0620(15) Uani 1 1 d . .
H42 H 0.2831 0.7697 0.0603 0.074 Uiso 1 1 calc R U
C14 C -0.1153(6) 0.7222(4) 0.4443(3) 0.0619(16) Uani 1 1 d . .
H14 H -0.2169 0.7298 0.4392 0.074 Uiso 1 1 calc R U
C13 C -0.0328(6) 0.6735(4) 0.3873(3) 0.0658(17) Uani 1 1 d . .
H13 H -0.0794 0.6480 0.3444 0.079 Uiso 1 1 calc R U
C5 C 0.6769(7) 0.7192(4) 0.2446(3) 0.0630(16) Uani 1 1 d . .
H5 H 0.6811 0.7791 0.2432 0.076 Uiso 1 1 calc R U
C33 C 1.1762(7) 0.7814(4) 0.2557(3) 0.0625(16) Uani 1 1 d . .
H33 H 1.1798 0.7216 0.2573 0.075 Uiso 1 1 calc R U
C22 C 0.7222(6) 0.6904(4) 0.6604(3) 0.0559(15) Uani 1 1 d . .
H22 H 0.6887 0.7385 0.6959 0.067 Uiso 1 1 calc R U
C3 C 0.7377(6) 0.5650(4) 0.1942(3) 0.0585(15) Uani 1 1 d . .
H3 H 0.7832 0.5218 0.1584 0.070 Uiso 1 1 calc R U
C32 C 1.2440(7) 0.8460(4) 0.3082(3) 0.0652(16) Uani 1 1 d . .
H32 H 1.2939 0.8299 0.3449 0.078 Uiso 1 1 calc R U
C43 C 0.4680(6) 0.8264(4) 0.1123(3) 0.0653(16) Uani 1 1 d . .
H43 H 0.4215 0.8519 0.1552 0.078 Uiso 1 1 calc R U
C56 C 0.7793(6) 0.5396(4) -0.0286(3) 0.0610(15) Uani 1 1 d . .
H56 H 0.7902 0.5584 0.0203 0.073 Uiso 1 1 calc R U
C4 C 0.7443(7) 0.6543(4) 0.1919(3) 0.0648(16) Uani 1 1 d . .
H4 H 0.7939 0.6704 0.1550 0.078 Uiso 1 1 calc R U
C47 C 1.3645(7) 0.8436(4) -0.1632(3) 0.0691(17) Uani 1 1 d . .
H47 H 1.4266 0.8180 -0.2009 0.083 Uiso 1 1 calc R U
C20 C 0.9150(6) 0.5838(4) 0.6102(3) 0.0629(16) Uani 1 1 d . .
H20 H 1.0102 0.5615 0.6129 0.075 Uiso 1 1 calc R U
C24 C 0.2801(6) 0.9603(4) 0.5283(3) 0.0600(15) Uani 1 1 d . .
H24 H 0.2912 0.9413 0.4794 0.072 Uiso 1 1 calc R U
C48 C 1.4148(6) 0.9161(4) -0.1100(3) 0.0621(15) Uani 1 1 d . .
H48 H 1.5103 0.9383 -0.1124 0.075 Uiso 1 1 calc R U
C21 C 0.8650(7) 0.6561(4) 0.6633(3) 0.0693(18) Uani 1 1 d . .
H21 H 0.9273 0.6818 0.7011 0.083 Uiso 1 1 calc R U
C52 C 0.8485(7) 0.5490(4) -0.1478(3) 0.0637(16) Uani 1 1 d . .
H52 H 0.9068 0.5741 -0.1772 0.076 Uiso 1 1 calc R U
C55 C 0.6761(7) 0.4724(4) -0.0594(5) 0.081(2) Uani 1 1 d . .
H55 H 0.6185 0.4459 -0.0306 0.097 Uiso 1 1 calc R U
C28 C 0.3487(7) 0.9510(4) 0.6476(3) 0.0647(16) Uani 1 1 d . .
H28 H 0.4070 0.9258 0.6770 0.078 Uiso 1 1 calc R U
C54 C 0.6595(8) 0.4452(4) -0.1326(5) 0.092(3) Uani 1 1 d . .
H54 H 0.5905 0.4009 -0.1522 0.110 Uiso 1 1 calc R U
C25 C 0.1768(7) 1.0276(4) 0.5587(5) 0.081(2) Uani 1 1 d . .
H25 H 0.1196 1.0540 0.5298 0.097 Uiso 1 1 calc R U
C1 C 0.6578(10) 0.4391(4) 0.2480(3) 0.101(3) Uani 1 1 d . .
H1A H 0.7092 0.4296 0.2887 0.152 Uiso 1 1 calc R U
H1B H 0.7042 0.4046 0.2057 0.152 Uiso 1 1 calc R U
H1C H 0.5559 0.4208 0.2492 0.152 Uiso 1 1 calc R U
C29 C 1.1579(10) 1.0608(4) 0.2519(3) 0.099(3) Uani 1 1 d . .
H29A H 1.0561 1.0788 0.2505 0.149 Uiso 1 1 calc R U
H29B H 1.2095 1.0704 0.2113 0.149 Uiso 1 1 calc R U
H29C H 1.2042 1.0955 0.2943 0.149 Uiso 1 1 calc R U
C26 C 0.1600(8) 1.0549(5) 0.6322(5) 0.091(2) Uani 1 1 d . .
H26 H 0.0914 1.0992 0.6517 0.110 Uiso 1 1 calc R U
C53 C 0.7441(9) 0.4832(5) -0.1764(4) 0.091(2) Uani 1 1 d . .
H53 H 0.7312 0.4648 -0.2253 0.109 Uiso 1 1 calc R U
C27 C 0.2447(9) 1.0166(5) 0.6767(4) 0.090(2) Uani 1 1 d . .
H27 H 0.2319 1.0347 0.7256 0.108 Uiso 1 1 calc R U

loop_
_atom_site_aniso_label
_atom_site_aniso_U_11
_atom_site_aniso_U_22
_atom_site_aniso_U_33
_atom_site_aniso_U_23
_atom_site_aniso_U_13
_atom_site_aniso_U_12
S2 0.0456(7) 0.0334(6) 0.0256(5) 0.0022(4) -0.0030(4) -0.0049(5)
S3 0.0458(8) 0.0330(6) 0.0257(5) 0.0022(4) 0.0034(4) 0.0031(5)
S1 0.0315(7) 0.0293(6) 0.0427(6) 0.0013(5) -0.0037(5) 0.0004(5)
S4 0.0324(7) 0.0296(6) 0.0427(6) 0.0008(5) 0.0033(5) -0.0023(5)
O4 0.048(2) 0.0395(19) 0.0431(17) 0.0113(14) -0.0018(14) 0.0058(15)
O5 0.049(2) 0.0387(18) 0.0445(18) 0.0134(14) 0.0032(14) -0.0063(15)
O3 0.073(3) 0.052(2) 0.0272(15) -0.0058(14) -0.0091(15) -0.0157(18)
O6 0.073(3) 0.051(2) 0.0279(15) -0.0053(14) 0.0095(15) 0.0149(18)
O8 0.035(2) 0.044(2) 0.071(2) -0.0044(17) -0.0111(16) -0.0019(15)
O2 0.072(3) 0.0395(19) 0.0504(19) 0.0097(16) -0.0199(17) 0.0059(17)
O1 0.034(2) 0.044(2) 0.072(2) -0.0047(17) 0.0117(17) 0.0032(15)
O7 0.071(3) 0.0395(19) 0.050(2) 0.0082(16) 0.0191(17) -0.0095(17)
N1 0.034(2) 0.0259(18) 0.0279(16) 0.0031(14) 0.0004(14) -0.0017(15)
N2 0.033(2) 0.0265(18) 0.0274(16) 0.0025(14) 0.0002(14) 0.0003(15)
C39 0.025(2) 0.032(2) 0.036(2) 0.0123(18) -0.0007(17) 0.0010(18)
C7 0.030(3) 0.038(2) 0.029(2) 0.0040(18) 0.0028(17) 0.0060(19)
C9 0.033(3) 0.035(2) 0.030(2) 0.0064(18) 0.0002(18) -0.0018(19)
C11 0.029(3) 0.032(2) 0.034(2) 0.0117(18) 0.0015(17) -0.0002(18)
C35 0.028(2) 0.038(2) 0.0274(19) 0.0044(17) -0.0001(17) -0.0073(19)
C38 0.033(3) 0.027(2) 0.0258(19) 0.0042(16) -0.0010(16) 0.0023(17)
C37 0.035(3) 0.035(2) 0.029(2) 0.0060(17) -0.0001(17) 0.0006(19)
C36 0.041(3) 0.034(2) 0.031(2) 0.0035(18) -0.0026(18) -0.005(2)
C8 0.042(3) 0.035(2) 0.032(2) 0.0038(18) 0.0035(19) 0.003(2)
C10 0.030(2) 0.029(2) 0.0251(19) 0.0050(16) 0.0017(16) 0.0012(18)
C50 0.046(3) 0.036(2) 0.032(2) -0.0002(18) 0.0037(19) -0.001(2)
C16 0.034(3) 0.045(3) 0.043(3) 0.004(2) 0.006(2) 0.000(2)
C40 0.033(3) 0.044(3) 0.042(2) 0.006(2) -0.004(2) 0.000(2)
C44 0.040(3) 0.065(3) 0.040(3) 0.007(2) 0.003(2) -0.007(2)
C45 0.043(3) 0.032(2) 0.030(2) 0.0039(18) 0.0068(18) -0.004(2)
C51 0.033(3) 0.026(2) 0.054(3) 0.002(2) 0.000(2) 0.0018(19)
C17 0.043(3) 0.031(2) 0.030(2) 0.0049(17) -0.0049(18) 0.0017(19)
C15 0.036(3) 0.057(3) 0.065(3) 0.014(3) 0.013(2) 0.008(2)
C6 0.058(3) 0.041(3) 0.036(2) 0.005(2) 0.002(2) 0.003(2)
C41 0.030(3) 0.061(3) 0.067(3) 0.013(3) -0.011(2) -0.008(2)
C30 0.060(3) 0.047(3) 0.038(2) 0.006(2) -0.013(2) -0.016(2)
C18 0.045(3) 0.037(2) 0.033(2) 0.0003(19) -0.0045(19) -0.001(2)
C49 0.047(3) 0.046(3) 0.050(3) 0.003(2) 0.002(2) -0.008(2)
C12 0.044(3) 0.068(4) 0.036(2) 0.005(2) -0.005(2) 0.007(3)
C34 0.055(3) 0.041(3) 0.036(2) 0.004(2) -0.003(2) -0.002(2)
C2 0.059(3) 0.049(3) 0.039(2) 0.010(2) 0.014(2) 0.017(2)
C46 0.067(4) 0.051(3) 0.039(3) -0.005(2) 0.016(2) -0.008(3)
C19 0.050(3) 0.043(3) 0.048(3) 0.001(2) -0.002(2) 0.008(2)
C23 0.037(3) 0.026(2) 0.054(3) 0.001(2) 0.000(2) -0.0031(19)
C31 0.064(4) 0.068(4) 0.039(3) 0.010(2) -0.021(2) -0.013(3)
C42 0.028(3) 0.077(4) 0.084(4) 0.026(3) 0.006(3) -0.005(3)
C14 0.028(3) 0.079(4) 0.081(4) 0.024(3) -0.006(3) 0.003(3)
C13 0.043(4) 0.093(5) 0.059(3) 0.013(3) -0.019(3) 0.001(3)
C5 0.093(5) 0.047(3) 0.050(3) 0.014(3) 0.000(3) -0.019(3)
C33 0.093(5) 0.049(3) 0.047(3) 0.014(3) 0.000(3) 0.018(3)
C22 0.068(4) 0.052(3) 0.039(3) -0.005(2) -0.017(2) 0.009(3)
C3 0.067(4) 0.067(4) 0.038(3) 0.007(3) 0.021(2) 0.014(3)
C32 0.074(4) 0.080(4) 0.044(3) 0.019(3) -0.015(3) 0.016(3)
C43 0.042(4) 0.093(5) 0.059(3) 0.015(3) 0.019(3) -0.003(3)
C56 0.059(4) 0.042(3) 0.082(4) 0.015(3) 0.009(3) -0.004(3)
C4 0.075(4) 0.076(4) 0.045(3) 0.018(3) 0.012(3) -0.019(3)
C47 0.068(4) 0.082(4) 0.048(3) -0.001(3) 0.031(3) -0.003(3)
C20 0.051(4) 0.073(4) 0.062(3) 0.013(3) -0.015(3) 0.014(3)
C24 0.061(4) 0.042(3) 0.077(4) 0.016(3) -0.010(3) 0.002(3)
C48 0.054(4) 0.071(4) 0.060(3) 0.014(3) 0.015(3) -0.015(3)
C21 0.069(4) 0.078(4) 0.051(3) -0.002(3) -0.031(3) 0.005(3)
C52 0.076(4) 0.048(3) 0.057(3) -0.006(3) -0.007(3) -0.019(3)
C55 0.053(4) 0.046(4) 0.144(7) 0.027(4) 0.015(4) -0.011(3)
C28 0.075(4) 0.047(3) 0.062(3) -0.006(3) 0.007(3) 0.020(3)
C54 0.065(5) 0.050(4) 0.147(7) -0.001(4) -0.032(5) -0.018(3)
C25 0.056(4) 0.046(4) 0.140(7) 0.022(4) -0.017(4) 0.010(3)
C1 0.188(9) 0.046(4) 0.068(4) 0.012(3) 0.060(5) 0.043(4)
C29 0.180(8) 0.050(4) 0.067(4) 0.012(3) -0.056(4) -0.043(4)
C26 0.060(5) 0.050(4) 0.149(8) -0.001(5) 0.026(5) 0.011(3)
C53 0.101(6) 0.065(4) 0.094(5) -0.005(4) -0.035(4) -0.029(4)
C27 0.101(6) 0.065(4) 0.089(5) -0.009(4) 0.027(4) 0.026(4)

loop_
_atom_type_symbol
_atom_type_description
_atom_type_scat_dispersion_real
_atom_type_scat_dispersion_imag
_atom_type_scat_source
C C 0.0033 0.0016 'International Tables Vol C Tables 4.2.6.8 and 6.1.1.4'
H H 0.0000 0.0000 'International Tables Vol C Tables 4.2.6.8 and 6.1.1.4'
N N 0.0061 0.0033 'International Tables Vol C Tables 4.2.6.8 and 6.1.1.4'
O O 0.0106 0.0060 'International Tables Vol C Tables 4.2.6.8 and 6.1.1.4'
S S 0.1246 0.1234 'International Tables Vol C Tables 4.2.6.8 and 6.1.1.4'

loop_
_geom_angle_atom_site_label_1
_geom_angle_atom_site_label_2
_geom_angle_atom_site_label_3
_geom_angle
O3 S2 O4 119.8(2)
O3 S2 N1 107.91(19)
O4 S2 N1 104.17(18)
O3 S2 C45 108.6(2)
O4 S2 C45 108.7(2)
N1 S2 C45 106.86(19)
O5 S3 O6 119.7(2)
O5 S3 N2 104.44(17)
O6 S3 N2 107.7(2)
O5 S3 C17 108.4(2)
O6 S3 C17 109.0(2)
N2 S3 C17 106.82(19)
O2 S1 O1 121.3(2)
O2 S1 N1 104.72(18)
O1 S1 N1 105.6(2)
O2 S1 C51 107.9(2)
O1 S1 C51 108.4(2)
N1 S1 C51 108.29(19)
O7 S4 O8 121.4(2)
O7 S4 N2 104.74(17)
O8 S4 N2 105.34(19)
O7 S4 C23 108.0(2)
O8 S4 C23 108.2(2)
N2 S4 C23 108.6(2)
C38 N1 S1 119.6(3)
C38 N1 S2 118.6(3)
S1 N1 S2 121.9(2)
C10 N2 S4 119.3(3)
C10 N2 S3 118.5(3)
S4 N2 S3 122.18(18)
C40 C39 C44 118.0(4)
C40 C39 C38 122.3(4)
C44 C39 C38 119.7(4)
C6 C7 C2 119.6(4)
C6 C7 C8 119.6(4)
C2 C7 C8 120.8(4)
C10 C9 C8 176.3(4)
C16 C11 C12 118.2(4)
C16 C11 C10 122.6(4)
C12 C11 C10 119.2(4)
C34 C35 C30 119.2(4)
C34 C35 C36 120.3(4)
C30 C35 C36 120.5(4)
C37 C38 N1 118.1(4)
C37 C38 C39 124.5(4)
N1 C38 C39 117.4(3)
C36 C37 C38 176.6(5)
C37 C36 C35 126.0(4)
C37 C36 H36 117.0
C35 C36 H36 117.0
C9 C8 C7 126.2(4)
C9 C8 H8 116.9
C7 C8 H8 116.9
C9 C10 N2 118.1(4)
C9 C10 C11 124.9(3)
N2 C10 C11 117.0(3)
C49 C50 C45 119.3(4)
C49 C50 H50 120.4
C45 C50 H50 120.4
C11 C16 C15 120.7(4)
C11 C16 H16 119.6
C15 C16 H16 119.6
C41 C40 C39 120.6(4)
C41 C40 H40 119.7
C39 C40 H40 119.7
C43 C44 C39 120.9(4)
C43 C44 H44 119.5
C39 C44 H44 119.5
C46 C45 C50 120.5(4)
C46 C45 S2 120.5(3)
C50 C45 S2 118.8(3)
C56 C51 C52 121.1(5)
C56 C51 S1 119.2(4)
C52 C51 S1 119.6(4)
C22 C17 C18 120.5(4)
C22 C17 S3 120.0(4)
C18 C17 S3 119.4(3)
C14 C15 C16 120.0(5)
C14 C15 H15 120.0
C16 C15 H15 120.0
C7 C6 C5 120.5(5)
C7 C6 H6 119.8
C5 C6 H6 119.8
C42 C41 C40 120.4(5)
C42 C41 H41 119.8
C40 C41 H41 119.8
C31 C30 C35 118.6(5)
C31 C30 C29 119.4(4)
C35 C30 C29 122.0(4)
C19 C18 C17 119.9(4)
C19 C18 H18 120.1
C17 C18 H18 120.1
C50 C49 C48 120.1(5)
C50 C49 H49 119.9
C48 C49 H49 119.9
C13 C12 C11 120.9(5)
C13 C12 H12 119.6
C11 C12 H12 119.6
C35 C34 C33 120.6(4)
C35 C34 H34 119.7
C33 C34 H34 119.7
C3 C2 C7 118.5(5)
C3 C2 C1 119.3(5)
C7 C2 C1 122.1(4)
C47 C46 C45 119.2(5)
C47 C46 H46 120.4
C45 C46 H46 120.4
C18 C19 C20 119.6(5)
C18 C19 H19 120.2
C20 C19 H19 120.2
C24 C23 C28 121.2(5)
C24 C23 S4 118.9(4)
C28 C23 S4 119.9(4)
C32 C31 C30 121.5(4)
C32 C31 H31 119.3
C30 C31 H31 119.3
C41 C42 C43 119.9(5)
C41 C42 H42 120.0
C43 C42 H42 120.0
C15 C14 C13 120.2(5)
C15 C14 H14 119.9
C13 C14 H14 119.9
C14 C13 C12 120.0(5)
C14 C13 H13 120.0
C12 C13 H13 120.0
C4 C5 C6 120.1(5)
C4 C5 H5 119.9
C6 C5 H5 119.9
C32 C33 C34 120.4(5)
C32 C33 H33 119.8
C34 C33 H33 119.8
C21 C22 C17 118.8(5)
C21 C22 H22 120.6
C17 C22 H22 120.6
C4 C3 C2 121.6(5)
C4 C3 H3 119.2
C2 C3 H3 119.2
C33 C32 C31 119.7(5)
C33 C32 H32 120.2
C31 C32 H32 120.2
C44 C43 C42 120.2(5)
C44 C43 H43 119.9
C42 C43 H43 119.9
C51 C56 C55 118.2(6)
C51 C56 H56 120.9
C55 C56 H56 120.9
C5 C4 C3 119.7(5)
C5 C4 H4 120.1
C3 C4 H4 120.1
C46 C47 C48 120.4(5)
C46 C47 H47 119.8
C48 C47 H47 119.8
C21 C20 C19 120.6(5)
C21 C20 H20 119.7
C19 C20 H20 119.7
C23 C24 C25 118.3(6)
C23 C24 H24 120.9
C25 C24 H24 120.9
C49 C48 C47 120.5(5)
C49 C48 H48 119.7
C47 C48 H48 119.7
C20 C21 C22 120.6(5)
C20 C21 H21 119.7
C22 C21 H21 119.7
C53 C52 C51 119.2(6)
C53 C52 H52 120.4
C51 C52 H52 120.4
C54 C55 C56 120.5(6)
C54 C55 H55 119.7
C56 C55 H55 119.7
C27 C28 C23 119.8(6)
C27 C28 H28 120.1
C23 C28 H28 120.1
C53 C54 C55 120.8(6)
C53 C54 H54 119.6
C55 C54 H54 119.6
C26 C25 C24 120.3(6)
C26 C25 H25 119.9
C24 C25 H25 119.9
C2 C1 H1A 109.5
C2 C1 H1B 109.5
H1A C1 H1B 109.5
C2 C1 H1C 109.5
H1A C1 H1C 109.5
H1B C1 H1C 109.5
C30 C29 H29A 109.5
C30 C29 H29B 109.5
H29A C29 H29B 109.5
C30 C29 H29C 109.5
H29A C29 H29C 109.5
H29B C29 H29C 109.5
C27 C26 C25 120.9(6)
C27 C26 H26 119.5
C25 C26 H26 119.5
C54 C53 C52 120.1(7)
C54 C53 H53 119.9
C52 C53 H53 119.9
C28 C27 C26 119.5(7)
C28 C27 H27 120.2
C26 C27 H27 120.2

loop_
_geom_bond_atom_site_label_1
_geom_bond_atom_site_label_2
_geom_bond_distance
S2 O3 1.445(3)
S2 O4 1.446(3)
S2 N1 1.712(4)
S2 C45 1.781(5)
S3 O5 1.445(3)
S3 O6 1.449(3)
S3 N2 1.710(4)
S3 C17 1.783(5)
S1 O2 1.440(3)
S1 O1 1.443(4)
S1 N1 1.708(4)
S1 C51 1.775(4)
S4 O7 1.442(4)
S4 O8 1.441(3)
S4 N2 1.702(4)
S4 C23 1.778(5)
N1 C38 1.483(5)
N2 C10 1.486(5)
C39 C40 1.404(6)
C39 C44 1.409(6)
C39 C38 1.500(6)
C7 C6 1.394(6)
C7 C2 1.420(6)
C7 C8 1.499(6)
C9 C10 1.327(6)
C9 C8 1.331(6)
C11 C16 1.400(6)
C11 C12 1.409(6)
C11 C10 1.506(6)
C35 C34 1.393(6)
C35 C30 1.422(5)
C35 C36 1.502(6)
C38 C37 1.333(5)
C37 C36 1.323(5)
C36 H36 0.9300
C8 H8 0.9300
C50 C49 1.387(7)
C50 C45 1.410(6)
C50 H50 0.9300
C16 C15 1.405(7)
C16 H16 0.9300
C40 C41 1.400(7)
C40 H40 0.9300
C44 C43 1.386(7)
C44 H44 0.9300
C45 C46 1.405(6)
C51 C56 1.395(7)
C51 C52 1.411(7)
C17 C22 1.404(6)
C17 C18 1.412(6)
C15 C14 1.385(7)
C15 H15 0.9300
C6 C5 1.407(7)
C6 H6 0.9300
C41 C42 1.380(8)
C41 H41 0.9300
C30 C31 1.402(7)
C30 C29 1.528(8)
C18 C19 1.388(7)
C18 H18 0.9300
C49 C48 1.392(7)
C49 H49 0.9300
C12 C13 1.395(7)
C12 H12 0.9300
C34 C33 1.399(7)
C34 H34 0.9300
C2 C3 1.402(7)
C2 C1 1.528(8)
C46 C47 1.382(8)
C46 H46 0.9300
C19 C20 1.398(7)
C19 H19 0.9300
C23 C24 1.399(7)
C23 C28 1.407(7)
C31 C32 1.386(8)
C31 H31 0.9300
C42 C43 1.393(8)
C42 H42 0.9300
C14 C13 1.390(8)
C14 H14 0.9300
C13 H13 0.9300
C5 C4 1.383(8)
C5 H5 0.9300
C33 C32 1.377(8)
C33 H33 0.9300
C22 C21 1.396(8)
C22 H22 0.9300
C3 C4 1.388(8)
C3 H3 0.9300
C32 H32 0.9300
C43 H43 0.9300
C56 C55 1.406(8)
C56 H56 0.9300
C4 H4 0.9300
C47 C48 1.394(8)
C47 H47 0.9300
C20 C21 1.393(8)
C20 H20 0.9300
C24 C25 1.409(9)
C24 H24 0.9300
C48 H48 0.9300
C21 H21 0.9300
C52 C53 1.390(8)
C52 H52 0.9300
C55 C54 1.390(10)
C55 H55 0.9300
C28 C27 1.391(8)
C28 H28 0.9300
C54 C53 1.379(11)
C54 H54 0.9300
C25 C26 1.396(10)
C25 H25 0.9300
C1 H1A 0.9600
C1 H1B 0.9600
C1 H1C 0.9600
C29 H29A 0.9600
C29 H29B 0.9600
C29 H29C 0.9600
C26 C27 1.392(11)
C26 H26 0.9300
C53 H53 0.9300
C27 H27 0.9300
